data_7708740
loop_
_publ_author_name
'Yang, Pengju'
'Yang, Hongwei'
'Zhao, Ying'
'Tang, Jie'
'Cheng, Guangbin'

_publ_section_title
;
 Novel polynitro azoxypyrazole-based energetic materials with high
 performance
;
_journal_name_full 'Dalton Transactions'
_journal_paper_doi 10.1039/D1DT03357C
_journal_year 2021
_chemical_formula_moiety 'C6 H2 N10 O9'
_chemical_formula_sum 'C6 H2 N10 O9'
_chemical_formula_weight 358.18
_space_group_crystal_system orthorhombic
_space_group_IT_number 61
_space_group_name_Hall '-P 2ac 2ab'
_space_group_name_H-M_alt 'P b c a'
_atom_sites_solution_hydrogens geom
_atom_sites_solution_primary dual
_audit_creation_date 2020-08-04
_audit_creation_method
;
Olex2 1.2
(compiled 2018.05.29 svn.r3508 for OlexSys, GUI svn.r5506)
;
_audit_update_record
;
2021-03-10 deposited with the CCDC.	2021-10-21 downloaded from the CCDC.
;
_cell_angle_alpha 90
_cell_angle_beta 90
_cell_angle_gamma 90
_cell_formula_units_Z 8
_cell_length_a 9.4799(18)
_cell_length_b 14.679(3)
_cell_length_c 18.484(4)
_cell_measurement_reflns_used 1725
_cell_measurement_temperature 150
_cell_measurement_theta_max 22.034
_cell_measurement_theta_min 2.775
_cell_volume 2572.1(9)
_computing_cell_refinement 'SAINT V8.40A (?, 2016)'
_computing_data_reduction 'SAINT V8.40A (?, 2016)'
_computing_molecular_graphics 'Olex2 (Dolomanov et al., 2009)'
_computing_publication_material 'Olex2 (Dolomanov et al., 2009)'
_computing_structure_refinement 'ShelXL (Sheldrick, 2015)'
_computing_structure_solution 'ShelXT (Sheldrick, 2015)'
_diffrn_ambient_temperature 150
_diffrn_measured_fraction_theta_full 0.990
_diffrn_measured_fraction_theta_max 0.990
_diffrn_measurement_device_type 'D8 VENTURE'
_diffrn_measurement_method '\f and \w scans'
_diffrn_radiation_type MoK\a
_diffrn_radiation_wavelength 0.71073
_diffrn_reflns_av_R_equivalents 0.1141
_diffrn_reflns_av_unetI/netI 0.0930
_diffrn_reflns_Laue_measured_fraction_full 0.990
_diffrn_reflns_Laue_measured_fraction_max 0.990
_diffrn_reflns_limit_h_max 11
_diffrn_reflns_limit_h_min -10
_diffrn_reflns_limit_k_max 17
_diffrn_reflns_limit_k_min -16
_diffrn_reflns_limit_l_max 19
_diffrn_reflns_limit_l_min -21
_diffrn_reflns_number 10384
_diffrn_reflns_point_group_measured_fraction_full 0.990
_diffrn_reflns_point_group_measured_fraction_max 0.990
_diffrn_reflns_theta_full 25.026
_diffrn_reflns_theta_max 25.026
_diffrn_reflns_theta_min 2.204
_diffrn_standards_number 0
_exptl_absorpt_coefficient_mu 0.174
_exptl_absorpt_correction_T_max 0.7452
_exptl_absorpt_correction_T_min 0.6079
_exptl_absorpt_correction_type multi-scan
_exptl_absorpt_process_details
'SADABS-2016/2 (Bruker,2016/2) was used for absorption correction. wR2(int) was 0.0847 before and 0.0626 after correction. The Ratio of minimum to maximum transmission is 0.8158. The \l/2 correction factor is Not present.'
_exptl_crystal_colour colourless
_exptl_crystal_colour_primary colourless
_exptl_crystal_density_diffrn 1.850
_exptl_crystal_description needle
_exptl_crystal_F_000 1440
_exptl_crystal_size_max 0.08
_exptl_crystal_size_mid 0.05
_exptl_crystal_size_min 0.02
_refine_diff_density_max 0.652
_refine_diff_density_min -0.434
_refine_diff_density_rms 0.088
_refine_ls_extinction_method none
_refine_ls_goodness_of_fit_ref 1.031
_refine_ls_hydrogen_treatment constr
_refine_ls_matrix_type full
_refine_ls_number_parameters 226
_refine_ls_number_reflns 2250
_refine_ls_number_restraints 0
_refine_ls_restrained_S_all 1.031
_refine_ls_R_factor_all 0.1853
_refine_ls_R_factor_gt 0.1022
_refine_ls_shift/su_max 0.000
_refine_ls_shift/su_mean 0.000
_refine_ls_structure_factor_coef Fsqd
_refine_ls_weighting_details 'w=1/[\s^2^(Fo^2^)+(0.0787P)^2^+16.8144P] where P=(Fo^2^+2Fc^2^)/3'
_refine_ls_weighting_scheme calc
_refine_ls_wR_factor_gt 0.2233
_refine_ls_wR_factor_ref 0.2773
_reflns_Friedel_coverage 0.000
_reflns_number_gt 1193
_reflns_number_total 2250
_reflns_threshold_expression 'I > 2\s(I)'
_cod_data_source_file d1dt03357c2.cif
_cod_data_source_block mo_22020471_0m
_cod_original_cell_volume 2572.3(8)
_cod_database_code 7708740
_shelx_shelxl_version_number 2018/3
_shelx_space_group_comment
;
The symmetry employed for this shelxl refinement is uniquely defined
by the following loop, which should always be used as a source of
symmetry information in preference to the above space-group names.
They are only intended as comments.
;
_shelx_estimated_absorpt_t_max 0.997
_shelx_estimated_absorpt_t_min 0.986
_olex2_refinement_description
;
1. Fixed Uiso
 At 1.2 times of:
  All C(H) groups
2.a Aromatic/amide H refined with riding coordinates:
 C6(H6), C1(H1)
;
_olex2_submission_special_instructions 'No special instructions were received'

loop_
_space_group_symop_operation_xyz
'x, y, z'
'-x+1/2, -y, z+1/2'
'-x, y+1/2, -z+1/2'
'x+1/2, -y+1/2, -z'
'-x, -y, -z'
'x-1/2, y, -z-1/2'
'x, -y-1/2, z-1/2'
'-x-1/2, y-1/2, z'

loop_
_atom_site_label
_atom_site_type_symbol
_atom_site_fract_x
_atom_site_fract_y
_atom_site_fract_z
_atom_site_U_iso_or_equiv
_atom_site_adp_type
_atom_site_occupancy
_atom_site_site_symmetry_order
_atom_site_calc_flag
_atom_site_refinement_flags_posn
_atom_site_refinement_flags_adp
_atom_site_refinement_flags_occupancy
_atom_site_disorder_assembly
_atom_site_disorder_group
O9 O 0.8098(6) 0.4761(3) 0.5976(3) 0.0509(15) Uani 1 1 d . . . . .
O3 O 1.1247(6) 0.3702(4) 0.3048(3) 0.0561(16) Uani 1 1 d . . . . .
N1 N 0.9842(6) 0.3780(4) 0.4005(3) 0.0391(15) Uani 1 1 d . . . . .
N7 N 0.5052(7) 0.3382(4) 0.6382(3) 0.0425(15) Uani 1 1 d . . . . .
O4 O 0.9210(7) 0.4390(4) 0.2938(3) 0.0632(17) Uani 1 1 d . . . . .
N8 N 0.4062(6) 0.3827(4) 0.6772(3) 0.0437(16) Uani 1 1 d . . . . .
O8 O 0.3425(7) 0.2499(5) 0.7271(3) 0.0718(19) Uani 1 1 d . . . . .
N2 N 1.0108(7) 0.3969(4) 0.3252(4) 0.0493(17) Uani 1 1 d . . . . .
O7 O 0.2355(7) 0.3760(5) 0.7571(4) 0.083(2) Uani 1 1 d . . . . .
O5 O 0.6059(8) 0.5782(5) 0.5335(5) 0.095(3) Uani 1 1 d . . . . .
N3 N 0.8607(7) 0.4034(4) 0.4292(5) 0.062(2) Uani 1 1 d . . . . .
N00C N 0.3196(8) 0.3293(6) 0.7257(4) 0.059(2) Uani 1 1 d . . . . .
N4 N 1.0788(12) 0.3301(4) 0.5836(5) 0.068(2) Uani 1 1 d . . . . .
O1 O 1.2025(10) 0.3036(5) 0.5812(4) 0.097(3) Uani 1 1 d . . . . .
N6 N 0.6759(8) 0.3700(5) 0.5442(5) 0.070(2) Uani 1 1 d . . . . .
N00G N 0.5367(11) 0.5781(7) 0.5908(6) 0.084(3) Uani 1 1 d . . . . .
N5 N 0.7739(12) 0.4161(5) 0.5569(4) 0.088(3) Uani 1 1 d . . . . .
C6 C 0.4020(9) 0.4735(5) 0.6679(4) 0.049(2) Uani 1 1 d . . . . .
H6 H 0.340508 0.516391 0.689971 0.059 Uiso 1 1 calc R . . . .
C1 C 1.0766(9) 0.3462(5) 0.4483(5) 0.048(2) Uani 1 1 d . . . . .
H1 H 1.169177 0.324854 0.438383 0.058 Uiso 1 1 calc R . . . .
C4 C 0.5653(8) 0.4053(6) 0.6024(4) 0.050(2) Uani 1 1 d . . . . .
O2 O 1.0009(12) 0.3355(5) 0.6352(4) 0.122(4) Uani 1 1 d . . . . .
O6 O 0.4931(12) 0.6431(5) 0.6205(5) 0.126(4) Uani 1 1 d . . . . .
C2 C 1.0136(11) 0.3502(5) 0.5132(5) 0.055(2) Uani 1 1 d . . . . .
C5 C 0.5072(9) 0.4892(6) 0.6193(4) 0.053(2) Uani 1 1 d . . . . .
C3 C 0.8800(12) 0.3867(6) 0.4982(5) 0.069(3) Uani 1 1 d . . . . .

loop_
_atom_site_aniso_label
_atom_site_aniso_U_11
_atom_site_aniso_U_22
_atom_site_aniso_U_33
_atom_site_aniso_U_23
_atom_site_aniso_U_13
_atom_site_aniso_U_12
O9 0.059(4) 0.037(3) 0.056(4) -0.012(3) -0.008(3) -0.007(3)
O3 0.055(4) 0.051(3) 0.063(4) -0.005(3) 0.022(3) 0.002(3)
N1 0.037(4) 0.038(3) 0.042(4) 0.000(3) 0.009(3) -0.001(3)
N7 0.042(4) 0.049(4) 0.036(4) -0.001(3) 0.004(3) -0.001(3)
O4 0.061(4) 0.070(4) 0.058(4) 0.013(3) 0.004(3) 0.017(3)
N8 0.042(4) 0.046(4) 0.044(4) -0.007(3) 0.008(3) 0.004(3)
O8 0.076(5) 0.065(4) 0.075(5) 0.020(3) 0.009(4) -0.013(4)
N2 0.051(4) 0.046(4) 0.051(5) -0.004(3) 0.011(4) 0.001(3)
O7 0.062(4) 0.121(6) 0.067(4) -0.010(4) 0.031(4) 0.001(4)
O5 0.066(5) 0.102(6) 0.115(7) 0.063(5) -0.043(5) -0.034(4)
N3 0.055(5) 0.053(4) 0.078(6) 0.002(4) 0.029(4) 0.015(3)
N00C 0.050(5) 0.070(5) 0.058(5) 0.009(4) 0.017(4) 0.002(4)
N4 0.126(8) 0.029(4) 0.050(6) 0.001(3) 0.001(6) 0.000(4)
O1 0.110(7) 0.092(5) 0.090(6) 0.016(5) -0.028(5) -0.028(5)
N6 0.042(4) 0.052(4) 0.117(7) -0.010(4) -0.024(5) -0.009(4)
N00G 0.091(7) 0.078(7) 0.082(7) 0.037(6) -0.035(6) -0.038(6)
N5 0.153(9) 0.040(4) 0.070(6) 0.010(4) -0.045(6) -0.026(5)
C6 0.057(5) 0.042(4) 0.048(5) -0.014(4) -0.016(5) 0.007(4)
C1 0.054(5) 0.030(4) 0.061(6) 0.002(4) -0.003(5) -0.010(3)
C4 0.039(5) 0.066(5) 0.046(5) 0.008(4) 0.001(4) 0.005(4)
O2 0.234(11) 0.072(5) 0.059(5) 0.013(4) 0.031(6) 0.063(6)
O6 0.203(11) 0.044(4) 0.130(8) 0.009(5) -0.074(7) -0.016(5)
C2 0.082(7) 0.034(4) 0.050(6) -0.005(4) 0.006(5) -0.006(4)
C5 0.051(5) 0.061(5) 0.046(5) 0.010(4) -0.012(4) -0.015(4)
C3 0.101(8) 0.052(5) 0.053(7) 0.002(5) 0.048(6) 0.006(5)

loop_
_atom_type_symbol
_atom_type_description
_atom_type_scat_dispersion_real
_atom_type_scat_dispersion_imag
_atom_type_scat_source
C C 0.0033 0.0016 'International Tables Vol C Tables 4.2.6.8 and 6.1.1.4'
H H 0.0000 0.0000 'International Tables Vol C Tables 4.2.6.8 and 6.1.1.4'
N N 0.0061 0.0033 'International Tables Vol C Tables 4.2.6.8 and 6.1.1.4'
O O 0.0106 0.0060 'International Tables Vol C Tables 4.2.6.8 and 6.1.1.4'

loop_
_geom_angle_atom_site_label_1
_geom_angle_atom_site_label_2
_geom_angle_atom_site_label_3
_geom_angle
_geom_angle_site_symmetry_1
_geom_angle_site_symmetry_3
_geom_angle_publ_flag
N3 N1 N2 118.8(7) . . ?
C1 N1 N2 126.4(7) . . ?
C1 N1 N3 114.3(7) . . ?
C4 N7 N8 102.0(6) . . ?
N7 N8 N00C 117.6(6) . . ?
C6 N8 N7 115.6(7) . . ?
C6 N8 N00C 126.8(7) . . ?
O3 N2 N1 113.3(7) . . ?
O4 N2 O3 130.4(7) . . ?
O4 N2 N1 116.2(6) . . ?
C3 N3 N1 102.2(7) . . ?
O8 N00C N8 116.2(7) . . ?
O8 N00C O7 132.2(8) . . ?
O7 N00C N8 111.6(7) . . ?
O1 N4 C2 115.5(9) . . ?
O2 N4 O1 129.0(10) . . ?
O2 N4 C2 115.3(10) . . ?
N5 N6 C4 101.6(8) . . ?
O5 N00G C5 114.5(11) . . ?
O6 N00G O5 125.6(10) . . ?
O6 N00G C5 119.8(11) . . ?
O9 N5 C3 117.3(9) . . ?
N6 N5 O9 140.1(12) . . ?
N6 N5 C3 102.5(8) . . ?
N8 C6 H6 128.4 . . ?
N8 C6 C5 103.3(7) . . ?
C5 C6 H6 128.4 . . ?
N1 C1 H1 126.7 . . ?
N1 C1 C2 106.6(8) . . ?
C2 C1 H1 126.7 . . ?
N7 C4 N6 112.5(7) . . ?
N7 C4 C5 112.3(7) . . ?
C5 C4 N6 134.8(7) . . ?
C1 C2 N4 126.5(10) . . ?
C1 C2 C3 104.0(8) . . ?
C3 C2 N4 129.1(9) . . ?
C6 C5 N00G 122.6(9) . . ?
C6 C5 C4 106.8(7) . . ?
C4 C5 N00G 130.4(9) . . ?
N3 C3 N5 122.8(9) . . ?
N3 C3 C2 112.9(8) . . ?
C2 C3 N5 123.9(9) . . ?

loop_
_geom_bond_atom_site_label_1
_geom_bond_atom_site_label_2
_geom_bond_distance
_geom_bond_site_symmetry_2
_geom_bond_publ_flag
O9 N5 1.208(8) . ?
O3 N2 1.209(8) . ?
N1 N2 1.442(9) . ?
N1 N3 1.338(8) . ?
N1 C1 1.328(10) . ?
N7 N8 1.351(8) . ?
N7 C4 1.316(10) . ?
O4 N2 1.202(8) . ?
N8 N00C 1.446(9) . ?
N8 C6 1.345(9) . ?
O8 N00C 1.186(9) . ?
O7 N00C 1.201(9) . ?
O5 N00G 1.247(12) . ?
N3 C3 1.311(12) . ?
N4 O1 1.236(11) . ?
N4 O2 1.209(11) . ?
N4 C2 1.471(12) . ?
N6 N5 1.172(10) . ?
N6 C4 1.589(11) . ?
N00G O6 1.175(13) . ?
N00G C5 1.435(11) . ?
N5 C3 1.541(13) . ?
C6 H6 0.9500 . ?
C6 C5 1.362(11) . ?
C1 H1 0.9500 . ?
C1 C2 1.342(11) . ?
C4 C5 1.385(11) . ?
C2 C3 1.403(13) . ?
